data_7056031
loop_
_publ_author_name
'Kumar, Satyendra'
'Saleem, Fariha'
'Mishra, Manish Kumar'
'Singh, Ajai K.'

_publ_section_title
;
 Oxine based unsymmetrical (O&#x2212;, N, S/Se) pincer ligands and their
 palladium(ii) complexes: synthesis, structural aspects and applications
 as a catalyst in amine and copper-free Sonogashira coupling
;
_journal_issue 7
_journal_name_full 'New J. Chem.'
_journal_page_first 2745
_journal_paper_doi 10.1039/C7NJ00067G
_journal_volume 41
_journal_year 2017
_chemical_formula_moiety 'C16 H12 Cl N O Pd S'
_chemical_formula_sum 'C16 H12 Cl N O Pd S'
_chemical_formula_weight 408.18
_space_group_crystal_system monoclinic
_space_group_IT_number 14
_space_group_name_Hall '-P 2ybc'
_space_group_name_H-M_alt 'P 1 21/c 1'
_symmetry_space_group_name_Hall '-P 2ybc'
_symmetry_space_group_name_H-M 'P 1 21/c 1'
_atom_sites_solution_hydrogens geom
_audit_block_doi 10.5517/ccdc.csd.cc1n4723
_audit_creation_method SHELXL-2016/6
_audit_update_record
;
2017-02-25 deposited with the CCDC.
2017-03-01 downloaded from the CCDC.
;
_cell_angle_alpha 90
_cell_angle_beta 100.199(5)
_cell_angle_gamma 90
_cell_formula_units_Z 4
_cell_length_a 9.222(3)
_cell_length_b 12.461(4)
_cell_length_c 13.128(4)
_cell_measurement_reflns_used 3590
_cell_measurement_temperature 298(2)
_cell_measurement_theta_max 56.634
_cell_measurement_theta_min 4.488
_cell_volume 1484.8(8)
_computing_cell_refinement 'Bruker SMART'
_computing_data_collection 'Bruker SMART'
_computing_data_reduction 'Bruker SAINT'
_computing_molecular_graphics 'Bruker SHELXTL'
_computing_publication_material 'Bruker SHELXTL'
_computing_structure_refinement 'SHELXL-2016/6 (Sheldrick, 2016)'
_computing_structure_solution 'SHELXT 2014/4 (Sheldrick, 2014)'
_diffrn_ambient_temperature 298(2)
_diffrn_measured_fraction_theta_full 0.997
_diffrn_measured_fraction_theta_max 0.969
_diffrn_measurement_device_type 'CCD area detector'
_diffrn_measurement_method 'phi and omega scans'
_diffrn_radiation_type MoK\a
_diffrn_radiation_wavelength 0.71073
_diffrn_reflns_av_R_equivalents 0.0864
_diffrn_reflns_av_unetI/netI 0.0796
_diffrn_reflns_Laue_measured_fraction_full 0.997
_diffrn_reflns_Laue_measured_fraction_max 0.969
_diffrn_reflns_limit_h_max 12
_diffrn_reflns_limit_h_min -12
_diffrn_reflns_limit_k_max 16
_diffrn_reflns_limit_k_min -16
_diffrn_reflns_limit_l_max 17
_diffrn_reflns_limit_l_min -17
_diffrn_reflns_number 16942
_diffrn_reflns_point_group_measured_fraction_full 0.997
_diffrn_reflns_point_group_measured_fraction_max 0.969
_diffrn_reflns_theta_full 25.242
_diffrn_reflns_theta_max 28.317
_diffrn_reflns_theta_min 1.873
_diffrn_source 'fine-focus sealed tube'
_exptl_absorpt_coefficient_mu 1.566
_exptl_absorpt_correction_T_max 0.687
_exptl_absorpt_correction_T_min 0.608
_exptl_absorpt_correction_type multi-scan
_exptl_absorpt_process_details '(SADABS; Sheldrick, 1996)'
_exptl_crystal_colour yellow
_exptl_crystal_density_diffrn 1.826
_exptl_crystal_density_meas 1.826
_exptl_crystal_density_method 'not measured'
_exptl_crystal_description rod
_exptl_crystal_F_000 808
_exptl_crystal_size_max 0.38
_exptl_crystal_size_mid 0.27
_exptl_crystal_size_min 0.24
_refine_diff_density_max 1.000
_refine_diff_density_min -0.717
_refine_diff_density_rms 0.116
_refine_ls_extinction_method none
_refine_ls_goodness_of_fit_ref 0.974
_refine_ls_hydrogen_treatment constr
_refine_ls_matrix_type full
_refine_ls_number_parameters 190
_refine_ls_number_reflns 3590
_refine_ls_number_restraints 0
_refine_ls_restrained_S_all 0.974
_refine_ls_R_factor_all 0.0861
_refine_ls_R_factor_gt 0.0485
_refine_ls_shift/su_max 0.001
_refine_ls_shift/su_mean 0.000
_refine_ls_structure_factor_coef Fsqd
_refine_ls_weighting_details 'w=1/[\s^2^(Fo^2^)+(0.0518P)^2^] where P=(Fo^2^+2Fc^2^)/3'
_refine_ls_weighting_scheme calc
_refine_ls_wR_factor_gt 0.1031
_refine_ls_wR_factor_ref 0.1162
_reflns_Friedel_coverage 0.000
_reflns_number_gt 2375
_reflns_number_total 3590
_reflns_threshold_expression 'I > 2\s(I)'
_cod_data_source_file c7nj00067g2.cif
_cod_data_source_block complex1
_cod_depositor_comments 'Adding full bibliography for 7056031--7056033.cif.'
_cod_original_cell_volume 1484.7(7)
_cod_database_code 7056031
_shelx_shelxl_version_number 2016/6
_shelx_space_group_comment
;
The symmetry employed for this shelxl refinement is uniquely defined
by the following loop, which should always be used as a source of
symmetry information in preference to the above space-group names.
They are only intended as comments.
;

loop_
_space_group_symop_operation_xyz
'x, y, z'
'-x, y+1/2, -z+1/2'
'-x, -y, -z'
'x, -y-1/2, z-1/2'

loop_
_atom_site_label
_atom_site_type_symbol
_atom_site_fract_x
_atom_site_fract_y
_atom_site_fract_z
_atom_site_U_iso_or_equiv
_atom_site_adp_type
_atom_site_occupancy
_atom_site_site_symmetry_order
_atom_site_calc_flag
_atom_site_refinement_flags_posn
_atom_site_refinement_flags_adp
Pd1 Pd 0.50397(4) 0.76952(3) 0.67907(3) 0.03779(14) Uani 1 1 d . .
S1 S 0.37861(14) 0.64043(10) 0.74849(10) 0.0452(3) Uani 1 1 d . .
Cl1 Cl 0.30846(14) 0.82986(11) 0.55911(11) 0.0566(4) Uani 1 1 d . .
O1 O 0.6533(4) 0.8738(3) 0.6364(2) 0.0463(8) Uani 1 1 d . .
N1 N 0.6750(4) 0.7197(3) 0.7779(3) 0.0388(9) Uani 1 1 d . .
C16 C 0.7996(5) 0.7747(4) 0.7706(4) 0.0419(11) Uani 1 1 d . .
C8 C 0.6706(6) 0.6429(4) 0.8484(4) 0.0430(11) Uani 1 1 d . .
C6 C 0.3680(5) 0.5352(4) 0.6545(4) 0.0412(11) Uani 1 1 d . .
C15 C 0.7839(5) 0.8582(4) 0.6953(3) 0.0428(11) Uani 1 1 d . .
C5 C 0.4827(6) 0.4686(4) 0.6453(4) 0.0484(12) Uani 1 1 d . .
H5 H 0.573168 0.476620 0.688956 0.058 Uiso 1 1 calc R U
C11 C 0.9325(6) 0.7513(4) 0.8388(4) 0.0518(14) Uani 1 1 d . .
C7 C 0.5235(6) 0.5967(4) 0.8550(4) 0.0501(13) Uani 1 1 d . .
H7A H 0.496480 0.617842 0.920296 0.060 Uiso 1 1 calc R U
H7B H 0.530039 0.519052 0.854287 0.060 Uiso 1 1 calc R U
C1 C 0.2350(6) 0.5240(5) 0.5902(4) 0.0591(15) Uani 1 1 d . .
H1 H 0.157004 0.569117 0.597146 0.071 Uiso 1 1 calc R U
C10 C 0.9265(7) 0.6692(5) 0.9122(4) 0.0621(16) Uani 1 1 d . .
H10 H 1.011636 0.651414 0.958475 0.075 Uiso 1 1 calc R U
C9 C 0.7994(6) 0.6154(5) 0.9169(4) 0.0568(14) Uani 1 1 d . .
H9 H 0.798214 0.560914 0.965169 0.068 Uiso 1 1 calc R U
C4 C 0.4631(8) 0.3889(4) 0.5701(4) 0.0605(16) Uani 1 1 d . .
H4 H 0.540404 0.342999 0.563327 0.073 Uiso 1 1 calc R U
C14 C 0.9077(6) 0.9185(5) 0.6909(4) 0.0625(16) Uani 1 1 d . .
H14 H 0.902998 0.975045 0.644198 0.075 Uiso 1 1 calc R U
C12 C 1.0560(6) 0.8150(6) 0.8287(5) 0.0697(17) Uani 1 1 d . .
H12 H 1.146738 0.802586 0.870717 0.084 Uiso 1 1 calc R U
C3 C 0.3299(8) 0.3782(5) 0.5060(5) 0.0698(18) Uani 1 1 d . .
H3 H 0.316652 0.324533 0.455904 0.084 Uiso 1 1 calc R U
C13 C 1.0409(7) 0.8947(6) 0.7567(5) 0.076(2) Uani 1 1 d . .
H13 H 1.123290 0.935691 0.750841 0.091 Uiso 1 1 calc R U
C2 C 0.2170(8) 0.4451(6) 0.5149(5) 0.0759(19) Uani 1 1 d . .
H2 H 0.127259 0.437940 0.470199 0.091 Uiso 1 1 calc R U

loop_
_atom_site_aniso_label
_atom_site_aniso_U_11
_atom_site_aniso_U_22
_atom_site_aniso_U_33
_atom_site_aniso_U_23
_atom_site_aniso_U_13
_atom_site_aniso_U_12
Pd1 0.0398(2) 0.0304(2) 0.0408(2) -0.00254(16) 0.00076(15) 0.00107(16)
S1 0.0466(7) 0.0381(7) 0.0514(7) -0.0054(6) 0.0098(6) -0.0035(6)
Cl1 0.0474(8) 0.0519(9) 0.0631(9) 0.0044(6) -0.0102(6) 0.0028(6)
O1 0.047(2) 0.044(2) 0.0468(19) 0.0041(16) 0.0054(16) -0.0044(15)
N1 0.042(2) 0.036(2) 0.037(2) -0.0041(17) 0.0022(17) 0.0027(18)
C16 0.040(3) 0.042(3) 0.042(3) -0.008(2) 0.005(2) 0.001(2)
C8 0.059(3) 0.034(3) 0.035(3) -0.004(2) 0.004(2) 0.004(2)
C6 0.048(3) 0.033(3) 0.042(3) 0.003(2) 0.008(2) -0.008(2)
C15 0.042(3) 0.050(3) 0.036(3) -0.003(2) 0.004(2) -0.003(2)
C5 0.056(3) 0.041(3) 0.048(3) 0.005(2) 0.010(2) 0.000(2)
C11 0.044(3) 0.056(4) 0.054(3) -0.007(3) 0.003(2) 0.004(2)
C7 0.073(4) 0.039(3) 0.037(3) 0.000(2) 0.006(2) -0.007(3)
C1 0.052(3) 0.060(4) 0.065(4) -0.006(3) 0.008(3) -0.009(3)
C10 0.060(4) 0.058(4) 0.060(4) -0.011(3) -0.010(3) 0.017(3)
C9 0.067(4) 0.049(3) 0.049(3) 0.003(3) -0.005(3) 0.008(3)
C4 0.098(5) 0.030(3) 0.060(4) 0.005(3) 0.034(4) -0.003(3)
C14 0.061(4) 0.074(4) 0.053(3) -0.001(3) 0.013(3) -0.015(3)
C12 0.042(3) 0.089(5) 0.073(4) -0.004(4) -0.002(3) -0.004(3)
C3 0.107(6) 0.049(4) 0.058(4) -0.013(3) 0.027(4) -0.026(4)
C13 0.048(4) 0.106(6) 0.073(4) -0.005(4) 0.011(3) -0.027(4)
C2 0.076(5) 0.084(5) 0.061(4) -0.010(4) -0.004(3) -0.028(4)

loop_
_atom_type_symbol
_atom_type_description
_atom_type_scat_dispersion_real
_atom_type_scat_dispersion_imag
_atom_type_scat_source
C C 0.0033 0.0016 'International Tables Vol C Tables 4.2.6.8 and 6.1.1.4'
H H 0.0000 0.0000 'International Tables Vol C Tables 4.2.6.8 and 6.1.1.4'
N N 0.0061 0.0033 'International Tables Vol C Tables 4.2.6.8 and 6.1.1.4'
O O 0.0106 0.0060 'International Tables Vol C Tables 4.2.6.8 and 6.1.1.4'
S S 0.1246 0.1234 'International Tables Vol C Tables 4.2.6.8 and 6.1.1.4'
Cl Cl 0.1484 0.1585 'International Tables Vol C Tables 4.2.6.8 and 6.1.1.4'
Pd Pd -0.9988 1.0072 'International Tables Vol C Tables 4.2.6.8 and 6.1.1.4'

loop_
_geom_angle_atom_site_label_1
_geom_angle_atom_site_label_2
_geom_angle_atom_site_label_3
_geom_angle
N1 Pd1 O1 83.13(15)
N1 Pd1 S1 85.23(12)
O1 Pd1 S1 168.35(10)
N1 Pd1 Cl1 177.99(12)
O1 Pd1 Cl1 95.10(10)
S1 Pd1 Cl1 96.52(5)
C6 S1 C7 104.5(2)
C6 S1 Pd1 102.27(15)
C7 S1 Pd1 99.35(17)
C15 O1 Pd1 109.5(3)
C8 N1 C16 122.8(4)
C8 N1 Pd1 124.4(3)
C16 N1 Pd1 112.7(3)
N1 C16 C11 120.1(5)
N1 C16 C15 115.8(4)
C11 C16 C15 124.1(5)
N1 C8 C9 119.5(5)
N1 C8 C7 117.2(4)
C9 C8 C7 123.1(5)
C5 C6 C1 120.5(5)
C5 C6 S1 123.8(4)
C1 C6 S1 115.7(4)
O1 C15 C14 124.8(5)
O1 C15 C16 118.8(4)
C14 C15 C16 116.4(5)
C6 C5 C4 119.4(5)
C6 C5 H5 120.3
C4 C5 H5 120.3
C10 C11 C12 126.9(6)
C10 C11 C16 116.5(5)
C12 C11 C16 116.5(5)
C8 C7 S1 112.8(3)
C8 C7 H7A 109.0
S1 C7 H7A 109.0
C8 C7 H7B 109.0
S1 C7 H7B 109.0
H7A C7 H7B 107.8
C6 C1 C2 119.6(6)
C6 C1 H1 120.2
C2 C1 H1 120.2
C9 C10 C11 121.7(5)
C9 C10 H10 119.2
C11 C10 H10 119.2
C10 C9 C8 119.4(5)
C10 C9 H9 120.3
C8 C9 H9 120.3
C3 C4 C5 119.8(6)
C3 C4 H4 120.1
C5 C4 H4 120.1
C15 C14 C13 120.1(6)
C15 C14 H14 120.0
C13 C14 H14 120.0
C13 C12 C11 119.3(6)
C13 C12 H12 120.3
C11 C12 H12 120.3
C2 C3 C4 120.5(6)
C2 C3 H3 119.8
C4 C3 H3 119.8
C12 C13 C14 123.6(6)
C12 C13 H13 118.2
C14 C13 H13 118.2
C3 C2 C1 120.2(6)
C3 C2 H2 119.9
C1 C2 H2 119.9

loop_
_geom_bond_atom_site_label_1
_geom_bond_atom_site_label_2
_geom_bond_distance
Pd1 N1 1.958(4)
Pd1 O1 2.042(3)
Pd1 S1 2.2644(14)
Pd1 Cl1 2.3001(14)
S1 C6 1.792(5)
S1 C7 1.838(5)
O1 C15 1.326(5)
N1 C8 1.337(6)
N1 C16 1.356(6)
C16 C11 1.414(7)
C16 C15 1.424(7)
C8 C9 1.400(7)
C8 C7 1.490(7)
C6 C5 1.366(7)
C6 C1 1.368(7)
C15 C14 1.376(7)
C5 C4 1.390(7)
C5 H5 0.9300
C11 C10 1.414(8)
C11 C12 1.414(8)
C7 H7A 0.9700
C7 H7B 0.9700
C1 C2 1.384(8)
C1 H1 0.9300
C10 C9 1.361(8)
C10 H10 0.9300
C9 H9 0.9300
C4 C3 1.367(8)
C4 H4 0.9300
C14 C13 1.402(8)
C14 H14 0.9300
C12 C13 1.361(9)
C12 H12 0.9300
C3 C2 1.354(9)
C3 H3 0.9300
C13 H13 0.9300
C2 H2 0.9300

loop_
_geom_torsion_atom_site_label_1
_geom_torsion_atom_site_label_2
_geom_torsion_atom_site_label_3
_geom_torsion_atom_site_label_4
_geom_torsion
C8 N1 C16 C11 0.5(7)
Pd1 N1 C16 C11 177.9(4)
C8 N1 C16 C15 -176.5(4)
Pd1 N1 C16 C15 1.0(5)
C16 N1 C8 C9 -1.4(7)
Pd1 N1 C8 C9 -178.5(3)
C16 N1 C8 C7 173.8(4)
Pd1 N1 C8 C7 -3.3(6)
C7 S1 C6 C5 -26.1(5)
Pd1 S1 C6 C5 77.1(4)
C7 S1 C6 C1 153.8(4)
Pd1 S1 C6 C1 -103.0(4)
Pd1 O1 C15 C14 -176.5(4)
Pd1 O1 C15 C16 2.2(5)
N1 C16 C15 O1 -2.2(7)
C11 C16 C15 O1 -179.1(4)
N1 C16 C15 C14 176.6(4)
C11 C16 C15 C14 -0.2(8)
C1 C6 C5 C4 -0.2(8)
S1 C6 C5 C4 179.7(4)
N1 C16 C11 C10 0.2(7)
C15 C16 C11 C10 176.9(5)
N1 C16 C11 C12 -177.7(5)
C15 C16 C11 C12 -1.0(8)
N1 C8 C7 S1 9.5(6)
C9 C8 C7 S1 -175.5(4)
C6 S1 C7 C8 95.4(4)
Pd1 S1 C7 C8 -10.0(4)
C5 C6 C1 C2 -0.5(8)
S1 C6 C1 C2 179.6(4)
C12 C11 C10 C9 177.7(6)
C16 C11 C10 C9 0.0(8)
C11 C10 C9 C8 -0.9(8)
N1 C8 C9 C10 1.6(8)
C7 C8 C9 C10 -173.3(5)
C6 C5 C4 C3 0.3(8)
O1 C15 C14 C13 -179.8(5)
C16 C15 C14 C13 1.4(8)
C10 C11 C12 C13 -176.7(6)
C16 C11 C12 C13 1.0(9)
C5 C4 C3 C2 0.4(9)
C11 C12 C13 C14 0.3(10)
C15 C14 C13 C12 -1.5(10)
C4 C3 C2 C1 -1.1(10)
C6 C1 C2 C3 1.1(9)
